data_4035634
loop_
_publ_author_name
'Kishi, Atsushi'
'Moriyama, Katsuhiko'
'Togo, Hideo'

_publ_section_title
;
 Preparation of Phenanthridines from o-Cyanobiaryls via Addition of
 Organic Lithiums to Nitriles and Imino Radical Cyclization with Iodine.
;
_journal_issue 18
_journal_name_full 'The Journal of organic chemistry'
_journal_page_first 11080
_journal_page_last 11088
_journal_paper_doi 10.1021/acs.joc.8b01688
_journal_volume 83
_journal_year 2018
_chemical_formula_sum 'C20 H15 N'
_chemical_formula_weight 269.33
_space_group_crystal_system monoclinic
_space_group_IT_number 14
_space_group_name_Hall '-P 2yn'
_space_group_name_H-M_alt 'P 1 21/n 1'
_atom_sites_solution_hydrogens geom
_cell_angle_alpha 90
_cell_angle_beta 98.8224(11)
_cell_angle_gamma 90
_cell_formula_units_Z 8
_cell_length_a 9.6849(8)
_cell_length_b 14.6284(11)
_cell_length_c 20.1462(16)
_cell_measurement_reflns_used 1974
_cell_measurement_temperature 173
_cell_measurement_theta_max 25.3594
_cell_measurement_theta_min 2.4749
_cell_volume 2820.4(4)
_computing_cell_refinement 'SAINT V8.34A (Bruker AXS Inc., 2013)'
_computing_data_collection 'APEX2 (Bruker AXS, 2006)'
_computing_data_reduction 'SAINT V8.34A (Bruker AXS Inc., 2013)'
_computing_molecular_graphics 'XSHEL (Bruker AXS,2002)'
_computing_publication_material 'XCIF (Bruker AXS, 2001)'
_computing_structure_refinement 'SHELXL-2013 (Sheldrick, 2013)'
_computing_structure_solution 'SHELXS-97 (Sheldrick, 1997)'
_diffrn_ambient_temperature 173
_diffrn_detector_area_resol_mean 8.3333
_diffrn_measured_fraction_theta_full 0.998
_diffrn_measured_fraction_theta_max 0.990
_diffrn_measurement_device_type 'Bruker APEXII CCD area detector'
_diffrn_measurement_method 'Phi and Omega scans'
_diffrn_radiation_monochromator graphite
_diffrn_radiation_type MoK\a
_diffrn_radiation_wavelength 0.71073
_diffrn_reflns_av_R_equivalents 0.0354
_diffrn_reflns_av_unetI/netI 0.0540
_diffrn_reflns_limit_h_max 11
_diffrn_reflns_limit_h_min -12
_diffrn_reflns_limit_k_max 18
_diffrn_reflns_limit_k_min -18
_diffrn_reflns_limit_l_max 26
_diffrn_reflns_limit_l_min -18
_diffrn_reflns_number 16048
_diffrn_reflns_theta_full 25.500
_diffrn_reflns_theta_max 27.51
_diffrn_reflns_theta_min 1.73
_diffrn_source 'fine-focus sealed tube'
_exptl_absorpt_coefficient_mu 0.073
_exptl_absorpt_correction_T_max 0.98
_exptl_absorpt_correction_T_min 0.94
_exptl_absorpt_correction_type empirical
_exptl_absorpt_process_details 'SADABS (Sheldrick 1996)'
_exptl_crystal_colour colourless
_exptl_crystal_density_diffrn 1.269
_exptl_crystal_density_method 'not measured'
_exptl_crystal_description Needle
_exptl_crystal_F_000 1136
_exptl_crystal_size_max 0.200
_exptl_crystal_size_mid 0.200
_exptl_crystal_size_min 0.200
_refine_diff_density_max 0.225
_refine_diff_density_min -0.211
_refine_ls_extinction_method none
_refine_ls_goodness_of_fit_ref 1.043
_refine_ls_hydrogen_treatment constr
_refine_ls_matrix_type full
_refine_ls_number_parameters 381
_refine_ls_number_reflns 6431
_refine_ls_number_restraints 0
_refine_ls_restrained_S_all 1.043
_refine_ls_R_factor_all 0.0914
_refine_ls_R_factor_gt 0.0484
_refine_ls_shift/su_max 0.000
_refine_ls_shift/su_mean 0.000
_refine_ls_structure_factor_coef Fsqd
_refine_ls_weighting_details 'w=1/[\s^2^(Fo^2^)+(0.0635P)^2^] where P=(Fo^2^+2Fc^2^)/3'
_refine_ls_weighting_scheme calc
_refine_ls_wR_factor_gt 0.1148
_refine_ls_wR_factor_ref 0.1416
_reflns_number_gt 3884
_reflns_number_total 6431
_reflns_threshold_expression 'I > 2\s(I)'
_cod_data_source_file jo8b01688_si_002.cif
_cod_data_source_block I
_cod_database_code 4035634

loop_
_space_group_symop_operation_xyz
'x, y, z'
'-x+1/2, y+1/2, -z+1/2'
'-x, -y, -z'
'x-1/2, -y-1/2, z-1/2'

loop_
_atom_site_type_symbol
_atom_site_label
_atom_site_fract_x
_atom_site_fract_y
_atom_site_fract_z
_atom_site_U_iso_or_equiv
_atom_site_adp_type
_atom_site_calc_flag
_atom_site_refinement_flags_adp
_atom_site_refinement_flags_posn
_atom_site_occupancy
C C23 0.34011(18) 0.09543(11) 0.16768(8) 0.0311(4) Uani d . . 1
H H23 0.3817 0.1532 0.1794 0.037 Uiso calc U R 1
C C32 0.09557(16) -0.02024(10) 0.30032(7) 0.0246(4) Uani d . . 1
C C3 0.65594(17) 0.60318(11) 0.32136(8) 0.0297(4) Uani d . . 1
H H3 0.6174 0.6606 0.3062 0.036 Uiso calc U R 1
C C6 0.82325(16) 0.59231(11) 0.11283(8) 0.0258(4) Uani d . . 1
C C12 0.90405(17) 0.46666(10) 0.20004(8) 0.0256(4) Uani d . . 1
C C24 0.25850(17) 0.05375(11) 0.21134(8) 0.0266(4) Uani d . . 1
C C27 0.29714(18) 0.14350(11) 0.41283(8) 0.0320(4) Uani d . . 1
H H27 0.3817 0.1248 0.3984 0.038 Uiso calc U R 1
C C4 0.73904(17) 0.55505(11) 0.28162(7) 0.0258(4) Uani d . . 1
C C5 0.82582(17) 0.54973(11) 0.18039(8) 0.0258(4) Uani d . . 1
C C7 0.83665(17) 0.68672(11) 0.10827(8) 0.0290(4) Uani d . . 1
H H7 0.8513 0.7224 0.1482 0.035 Uiso calc U R 1
C C18 0.80046(17) 0.47117(11) 0.30396(8) 0.0262(4) Uani d . . 1
C C37 0.10883(17) -0.06959(10) 0.24122(8) 0.0266(4) Uani d . . 1
C C22 0.36116(18) 0.05453(11) 0.10847(8) 0.0305(4) Uani d . . 1
C C38 0.19334(17) -0.03092(10) 0.19469(8) 0.0264(4) Uani d . . 1
C C33 0.01547(17) -0.05730(11) 0.34653(8) 0.0298(4) Uani d . . 1
H H33 0.0078 -0.025 0.3867 0.036 Uiso calc U R 1
C C25 0.17002(17) 0.06617(10) 0.31208(8) 0.0258(4) Uani d . . 1
C C35 -0.03929(18) -0.18833(12) 0.27590(8) 0.0336(4) Uani d . . 1
H H35 -0.0864 -0.2451 0.2674 0.04 Uiso calc U R 1
C C26 0.16971(17) 0.12000(10) 0.37485(8) 0.0256(4) Uani d . . 1
C C30 0.05269(19) 0.20124(12) 0.45416(8) 0.0371(4) Uani d . . 1
H H30 -0.0315 0.2216 0.4681 0.045 Uiso calc U R 1
C C17 0.88946(17) 0.42643(10) 0.26253(8) 0.0259(4) Uani d . . 1
C C40 0.29780(19) -0.03072(12) 0.09273(8) 0.0338(4) Uani d . . 1
H H40 0.3118 -0.0606 0.0524 0.041 Uiso calc U R 1
C C11 0.79853(18) 0.54179(12) 0.05357(8) 0.0333(4) Uani d . . 1
H H11 0.7882 0.4773 0.0555 0.04 Uiso calc U R 1
C C28 0.30192(19) 0.19377(12) 0.47130(8) 0.0371(4) Uani d . . 1
H H28 0.3896 0.2082 0.4973 0.044 Uiso calc U R 1
C C14 1.07348(19) 0.35090(11) 0.18315(8) 0.0357(4) Uani d . . 1
H H14 1.1374 0.3256 0.1569 0.043 Uiso calc U R 1
C C19 0.77229(18) 0.43731(11) 0.36588(8) 0.0315(4) Uani d . . 1
H H19 0.8117 0.3806 0.3821 0.038 Uiso calc U R 1
C C39 0.21617(19) -0.07213(11) 0.13401(8) 0.0325(4) Uani d . . 1
H H39 0.1743 -0.1296 0.1215 0.039 Uiso calc U R 1
C C34 -0.05162(18) -0.13946(12) 0.33421(8) 0.0352(4) Uani d . . 1
H H34 -0.1066 -0.1632 0.3654 0.042 Uiso calc U R 1
C C2 0.62936(17) 0.56887(11) 0.38164(8) 0.0292(4) Uani d . . 1
C C1 0.53564(19) 0.61810(12) 0.42342(8) 0.0371(4) Uani d . . 1
H H1A 0.5208 0.6811 0.4073 0.056 Uiso calc U R 1
H H1B 0.5798 0.6186 0.4706 0.056 Uiso calc U R 1
H H1C 0.4455 0.5865 0.4195 0.056 Uiso calc U R 1
C C31 0.04704(18) 0.14997(11) 0.39600(8) 0.0329(4) Uani d . . 1
H H31 -0.0409 0.1352 0.3704 0.04 Uiso calc U R 1
C C9 0.80446(19) 0.67881(13) -0.01177(9) 0.0391(5) Uani d . . 1
H H9 0.7983 0.7082 -0.0542 0.047 Uiso calc U R 1
C C36 0.04043(18) -0.15476(11) 0.23088(8) 0.0319(4) Uani d . . 1
H H36 0.0499 -0.1894 0.192 0.038 Uiso calc U R 1
C C20 0.68903(18) 0.48456(12) 0.40313(8) 0.0329(4) Uani d . . 1
H H20 0.6713 0.4596 0.4445 0.04 Uiso calc U R 1
C C13 0.99890(18) 0.42754(11) 0.16132(8) 0.0314(4) Uani d . . 1
H H13 1.011 0.4547 0.1198 0.038 Uiso calc U R 1
C C8 0.82906(18) 0.72941(12) 0.04672(8) 0.0352(4) Uani d . . 1
H H8 0.8408 0.7938 0.0446 0.042 Uiso calc U R 1
C C16 0.96574(18) 0.34658(11) 0.28231(8) 0.0324(4) Uani d . . 1
H H16 0.9542 0.3176 0.3233 0.039 Uiso calc U R 1
C C21 0.45011(19) 0.10007(12) 0.06296(8) 0.0391(5) Uani d . . 1
H H21A 0.4483 0.1664 0.0694 0.059 Uiso calc U R 1
H H21B 0.4135 0.0854 0.0161 0.059 Uiso calc U R 1
H H21C 0.5465 0.078 0.0737 0.059 Uiso calc U R 1
C C15 1.05602(19) 0.30994(12) 0.24369(8) 0.0348(4) Uani d . . 1
H H15 1.1071 0.2563 0.2582 0.042 Uiso calc U R 1
C C29 0.17997(19) 0.22312(12) 0.49214(8) 0.0357(4) Uani d . . 1
H H29 0.1834 0.258 0.5321 0.043 Uiso calc U R 1
C C10 0.78888(19) 0.58521(13) -0.00825(8) 0.0399(5) Uani d . . 1
H H10 0.7714 0.5503 -0.0484 0.048 Uiso calc U R 1
N N1 0.75231(14) 0.59298(9) 0.21962(6) 0.0282(3) Uani d . . 1
N N2 0.24722(14) 0.10048(9) 0.27035(7) 0.0287(3) Uani d . . 1

loop_
_atom_site_aniso_label
_atom_site_aniso_U_11
_atom_site_aniso_U_22
_atom_site_aniso_U_33
_atom_site_aniso_U_12
_atom_site_aniso_U_13
_atom_site_aniso_U_23
C23 0.0291(10) 0.0307(9) 0.0339(10) -0.0007(8) 0.0065(8) 0.0021(8)
C32 0.0218(9) 0.0247(8) 0.0264(9) 0.0027(7) 0.0004(7) 0.0024(7)
C3 0.0284(10) 0.0289(9) 0.0317(9) 0.0021(7) 0.0038(7) -0.0020(7)
C6 0.0198(9) 0.0313(9) 0.0268(9) -0.0026(7) 0.0049(7) -0.0021(7)
C12 0.0232(9) 0.0257(9) 0.0277(9) -0.0046(7) 0.0035(7) -0.0050(7)
C24 0.0259(10) 0.0262(9) 0.0276(9) 0.0033(7) 0.0039(7) -0.0003(7)
C27 0.0257(10) 0.0299(9) 0.0416(10) 0.0001(7) 0.0084(8) -0.0079(8)
C4 0.0236(9) 0.0286(9) 0.0247(9) -0.0021(7) 0.0023(7) -0.0014(7)
C5 0.0236(9) 0.0267(9) 0.0268(9) -0.0051(7) 0.0030(7) -0.0042(7)
C7 0.0262(10) 0.0310(9) 0.0305(9) -0.0011(7) 0.0062(7) -0.0029(7)
C18 0.0245(9) 0.0272(9) 0.0264(9) -0.0045(7) 0.0024(7) -0.0037(7)
C37 0.0251(9) 0.0255(9) 0.0278(9) 0.0025(7) -0.0003(7) 0.0027(7)
C22 0.0263(10) 0.0364(10) 0.0292(9) 0.0053(8) 0.0051(7) 0.0049(8)
C38 0.0251(9) 0.0260(9) 0.0272(9) 0.0039(7) 0.0011(7) 0.0013(7)
C33 0.0292(10) 0.0310(9) 0.0289(9) 0.0006(7) 0.0038(7) 0.0008(7)
C25 0.0233(9) 0.0255(9) 0.0285(9) 0.0028(7) 0.0040(7) 0.0008(7)
C35 0.0349(11) 0.0275(9) 0.0363(10) -0.0059(8) -0.0017(8) 0.0049(8)
C26 0.0269(9) 0.0214(8) 0.0294(9) -0.0004(7) 0.0068(7) -0.0005(7)
C30 0.0284(11) 0.0436(11) 0.0417(11) 0.0031(8) 0.0128(8) -0.0072(9)
C17 0.0230(9) 0.0257(9) 0.0287(9) -0.0021(7) 0.0027(7) -0.0043(7)
C40 0.0374(11) 0.0376(10) 0.0268(9) 0.0065(8) 0.0062(8) -0.0021(8)
C11 0.0332(11) 0.0342(10) 0.0323(9) -0.0035(8) 0.0044(8) -0.0053(8)
C28 0.0330(11) 0.0370(10) 0.0399(10) -0.0038(8) 0.0016(8) -0.0108(8)
C14 0.0349(11) 0.0356(10) 0.0380(10) 0.0034(8) 0.0096(8) -0.0085(8)
C19 0.0371(11) 0.0292(9) 0.0287(9) -0.0004(8) 0.0069(8) 0.0010(7)
C39 0.0387(11) 0.0284(9) 0.0299(9) 0.0000(8) 0.0041(8) -0.0024(7)
C34 0.0336(11) 0.0368(10) 0.0349(10) -0.0032(8) 0.0050(8) 0.0096(8)
C2 0.0270(10) 0.0343(10) 0.0264(9) -0.0062(7) 0.0039(7) -0.0081(7)
C1 0.0353(11) 0.0442(11) 0.0331(10) -0.0029(9) 0.0088(8) -0.0093(8)
C31 0.0247(10) 0.0378(10) 0.0364(10) -0.0002(8) 0.0053(8) -0.0048(8)
C9 0.0398(12) 0.0502(12) 0.0293(10) 0.0074(9) 0.0118(8) 0.0073(9)
C36 0.0341(11) 0.0272(9) 0.0330(10) -0.0022(8) 0.0004(8) -0.0011(7)
C20 0.0364(11) 0.0377(10) 0.0257(9) -0.0052(8) 0.0078(8) -0.0010(8)
C13 0.0307(10) 0.0341(10) 0.0300(9) -0.0014(8) 0.0067(7) -0.0041(8)
C8 0.0364(11) 0.0318(10) 0.0405(11) 0.0016(8) 0.0159(8) 0.0026(8)
C16 0.0366(11) 0.0278(9) 0.0329(10) 0.0009(8) 0.0053(8) 0.0005(7)
C21 0.0380(12) 0.0468(11) 0.0346(10) 0.0029(9) 0.0121(8) 0.0057(8)
C15 0.0369(11) 0.0273(9) 0.0395(10) 0.0047(8) 0.0034(8) -0.0024(8)
C29 0.0396(12) 0.0366(10) 0.0322(10) -0.0032(9) 0.0100(8) -0.0069(8)
C10 0.0404(12) 0.0515(12) 0.0277(10) 0.0007(9) 0.0052(8) -0.0079(9)
N1 0.0271(8) 0.0316(8) 0.0262(7) 0.0000(6) 0.0049(6) -0.0001(6)
N2 0.0283(8) 0.0279(8) 0.0306(8) 0.0005(6) 0.0071(6) -0.0032(6)

loop_
_atom_type_symbol
_atom_type_description
_atom_type_scat_dispersion_real
_atom_type_scat_dispersion_imag
_atom_type_scat_source
C C 0.0033 0.0016 'International Tables Vol C Tables 4.2.6.8 and 6.1.1.4'
H H 0.0000 0.0000 'International Tables Vol C Tables 4.2.6.8 and 6.1.1.4'
N N 0.0061 0.0033 'International Tables Vol C Tables 4.2.6.8 and 6.1.1.4'

loop_
_geom_angle_atom_site_label_1
_geom_angle_atom_site_label_2
_geom_angle_atom_site_label_3
_geom_angle
C22 C23 C24 121.65(16)
C22 C23 H23 119.2
C24 C23 H23 119.2
C33 C32 C37 119.35(15)
C33 C32 C25 122.38(14)
C37 C32 C25 118.24(14)
C2 C3 C4 121.38(15)
C2 C3 H3 119.3
C4 C3 H3 119.3
C7 C6 C11 118.39(15)
C7 C6 C5 119.03(14)
C11 C6 C5 122.44(15)
C13 C12 C17 118.95(15)
C13 C12 C5 122.92(14)
C17 C12 C5 118.05(14)
N2 C24 C38 123.06(14)
N2 C24 C23 116.53(14)
C38 C24 C23 120.41(14)
C28 C27 C26 120.69(16)
C28 C27 H27 119.7
C26 C27 H27 119.7
N1 C4 C18 122.85(14)
N1 C4 C3 116.80(14)
C18 C4 C3 120.31(14)
N1 C5 C12 123.36(14)
N1 C5 C6 114.53(14)
C12 C5 C6 122.11(14)
C8 C7 C6 121.05(15)
C8 C7 H7 119.5
C6 C7 H7 119.5
C4 C18 C19 117.42(15)
C4 C18 C17 118.06(14)
C19 C18 C17 124.51(15)
C36 C37 C32 118.25(15)
C36 C37 C38 123.20(15)
C32 C37 C38 118.54(14)
C23 C22 C40 117.62(15)
C23 C22 C21 120.63(16)
C40 C22 C21 121.74(15)
C24 C38 C39 117.30(15)
C24 C38 C37 117.78(14)
C39 C38 C37 124.92(15)
C34 C33 C32 120.77(15)
C34 C33 H33 119.6
C32 C33 H33 119.6
N2 C25 C32 123.09(14)
N2 C25 C26 114.74(14)
C32 C25 C26 122.09(14)
C36 C35 C34 120.23(16)
C36 C35 H35 119.9
C34 C35 H35 119.9
C27 C26 C31 118.69(15)
C27 C26 C25 118.68(14)
C31 C26 C25 122.60(15)
C29 C30 C31 120.58(16)
C29 C30 H30 119.7
C31 C30 H30 119.7
C16 C17 C12 118.50(15)
C16 C17 C18 123.11(15)
C12 C17 C18 118.36(14)
C39 C40 C22 121.82(15)
C39 C40 H40 119.1
C22 C40 H40 119.1
C10 C11 C6 120.34(16)
C10 C11 H11 119.8
C6 C11 H11 119.8
C29 C28 C27 120.37(17)
C29 C28 H28 119.8
C27 C28 H28 119.8
C13 C14 C15 120.32(16)
C13 C14 H14 119.8
C15 C14 H14 119.8
C20 C19 C18 121.23(15)
C20 C19 H19 119.4
C18 C19 H19 119.4
C40 C39 C38 121.18(15)
C40 C39 H39 119.4
C38 C39 H39 119.4
C33 C34 C35 120.14(16)
C33 C34 H34 119.9
C35 C34 H34 119.9
C3 C2 C20 118.03(15)
C3 C2 C1 121.86(15)
C20 C2 C1 120.09(15)
C2 C1 H1A 109.5
C2 C1 H1B 109.5
H1A C1 H1B 109.5
C2 C1 H1C 109.5
H1A C1 H1C 109.5
H1B C1 H1C 109.5
C30 C31 C26 120.28(16)
C30 C31 H31 119.9
C26 C31 H31 119.9
C10 C9 C8 119.58(16)
C10 C9 H9 120.2
C8 C9 H9 120.2
C35 C36 C37 121.23(16)
C35 C36 H36 119.4
C37 C36 H36 119.4
C19 C20 C2 121.60(15)
C19 C20 H20 119.2
C2 C20 H20 119.2
C14 C13 C12 120.63(16)
C14 C13 H13 119.7
C12 C13 H13 119.7
C7 C8 C9 120.17(16)
C7 C8 H8 119.9
C9 C8 H8 119.9
C15 C16 C17 121.25(16)
C15 C16 H16 119.4
C17 C16 H16 119.4
C22 C21 H21A 109.5
C22 C21 H21B 109.5
H21A C21 H21B 109.5
C22 C21 H21C 109.5
H21A C21 H21C 109.5
H21B C21 H21C 109.5
C16 C15 C14 120.29(16)
C16 C15 H15 119.9
C14 C15 H15 119.9
C28 C29 C30 119.36(16)
C28 C29 H29 120.3
C30 C29 H29 120.3
C9 C10 C11 120.47(16)
C9 C10 H10 119.8
C11 C10 H10 119.8
C5 N1 C4 118.98(14)
C25 N2 C24 119.26(14)

loop_
_geom_bond_atom_site_label_1
_geom_bond_atom_site_label_2
_geom_bond_distance
C23 C22 1.377(2)
C23 C24 1.408(2)
C23 H23 0.95
C32 C33 1.408(2)
C32 C37 1.415(2)
C32 C25 1.457(2)
C3 C2 1.374(2)
C3 C4 1.408(2)
C3 H3 0.95
C6 C7 1.391(2)
C6 C11 1.393(2)
C6 C5 1.494(2)
C12 C13 1.414(2)
C12 C17 1.416(2)
C12 C5 1.454(2)
C24 N2 1.3900(19)
C24 C38 1.407(2)
C27 C28 1.383(2)
C27 C26 1.392(2)
C27 H27 0.95
C4 N1 1.3906(18)
C4 C18 1.407(2)
C5 N1 1.3055(19)
C7 C8 1.380(2)
C7 H7 0.95
C18 C19 1.407(2)
C18 C17 1.445(2)
C37 C36 1.411(2)
C37 C38 1.450(2)
C22 C40 1.405(2)
C22 C21 1.506(2)
C38 C39 1.411(2)
C33 C34 1.371(2)
C33 H33 0.95
C25 N2 1.3079(19)
C25 C26 1.490(2)
C35 C36 1.369(2)
C35 C34 1.396(2)
C35 H35 0.95
C26 C31 1.393(2)
C30 C29 1.385(2)
C30 C31 1.385(2)
C30 H30 0.95
C17 C16 1.407(2)
C40 C39 1.373(2)
C40 H40 0.95
C11 C10 1.388(2)
C11 H11 0.95
C28 C29 1.381(2)
C28 H28 0.95
C14 C13 1.369(2)
C14 C15 1.392(2)
C14 H14 0.95
C19 C20 1.370(2)
C19 H19 0.95
C39 H39 0.95
C34 H34 0.95
C2 C20 1.402(2)
C2 C1 1.512(2)
C1 H1A 0.98
C1 H1B 0.98
C1 H1C 0.98
C31 H31 0.95
C9 C10 1.381(2)
C9 C8 1.381(2)
C9 H9 0.95
C36 H36 0.95
C20 H20 0.95
C13 H13 0.95
C8 H8 0.95
C16 C15 1.366(2)
C16 H16 0.95
C21 H21A 0.98
C21 H21B 0.98
C21 H21C 0.98
C15 H15 0.95
C29 H29 0.95
C10 H10 0.95
